data_1573040
loop_
_publ_author_name
'Summersgill, Matthew D.'
'Gahan, Lawrence R.'
'Chow, Sharon'
'Pierens, Gregory K.'
'Bernhardt, Paul V.'
'Krenske, Elizabeth H.'
'Williams, Craig M.'

_publ_section_title
;
 Hyperstable alkenes: are they remarkably unreactive?
;
_journal_issue 46
_journal_name_full 'Chemical science'
_journal_page_first 19299
_journal_page_last 19306
_journal_paper_doi 10.1039/d4sc06697a
_journal_volume 15
_journal_year 2024
_chemical_formula_moiety 'C19 H38 N2 O4 Os, H2 O'
_chemical_formula_sum 'C19 H40 N2 O5 Os'
_chemical_formula_weight 566.73
_space_group_IT_number 61
_space_group_name_Hall '-P 2ac 2ab'
_space_group_name_H-M_alt 'P b c a'
_symmetry_cell_setting orthorhombic
_symmetry_Int_Tables_number 61
_symmetry_space_group_name_Hall '-P 2ac 2ab'
_symmetry_space_group_name_H-M 'P b c a'
_atom_sites_solution_hydrogens mixed
_atom_sites_solution_primary dual
_atom_sites_solution_secondary dual
_audit_conform_dict_location ftp://ftp.iucr.org/pub/cif_core.dic
_audit_conform_dict_name cif_core.dic
_audit_conform_dict_version 2.4.5
_audit_creation_date 2024-07-15T15:57:11-00:00
_audit_creation_method 'WinGX routine CIF_UPDATE'
_audit_update_record
;
2024-08-19 deposited with the CCDC.	2024-10-22 downloaded from the CCDC.
;
_cell_angle_alpha 90
_cell_angle_beta 90
_cell_angle_gamma 90
_cell_formula_units_Z 8
_cell_length_a 14.241(3)
_cell_length_b 13.816(2)
_cell_length_c 22.522(4)
_cell_measurement_reflns_used 9759
_cell_measurement_temperature 190(2)
_cell_measurement_theta_max 67.91
_cell_measurement_theta_min 3.93
_cell_measurement_wavelength 1.54184
_cell_volume 4431.3(14)
_computing_cell_refinement 'SAINT V8.40B integration software'
_computing_data_collection 'Bruker APEX2 software'
_computing_data_reduction 'SORTAV (Blessing, 1995)'
_computing_molecular_graphics 'Ortep for Windows (Farrugia, 2012)'
_computing_publication_material 'WinGX publication routines (Farrugia, 2012)'
_computing_structure_refinement 'SHELXL-2018/1 (Sheldrick, 2018)'
_computing_structure_solution 'SHELXT-2014/5 (Sheldrick, 2015)'
_diffrn_ambient_temperature 190(2)
_diffrn_detector 'PHOTON III CPAD'
_diffrn_measured_fraction_theta_full 0.999
_diffrn_measured_fraction_theta_max 0.999
_diffrn_measurement_device 'KAPPA diffractometer'
_diffrn_measurement_device_type 'Bruker D8 Venture'
_diffrn_measurement_method '\w and \f scans'
_diffrn_orient_matrix_UB_11 -0.018988
_diffrn_orient_matrix_UB_12 0.031617
_diffrn_orient_matrix_UB_13 -0.037897
_diffrn_orient_matrix_UB_21 -0.022368
_diffrn_orient_matrix_UB_22 0.056086
_diffrn_orient_matrix_UB_23 0.022925
_diffrn_orient_matrix_UB_31 0.066169
_diffrn_orient_matrix_UB_32 0.028032
_diffrn_orient_matrix_UB_33 -0.003125
_diffrn_radiation_monochromator 'multilayer mirror'
_diffrn_radiation_probe x-ray
_diffrn_radiation_type CuK\a
_diffrn_radiation_wavelength 1.54178
_diffrn_reflns_av_R_equivalents 0.06
_diffrn_reflns_av_unetI/netI 0.0269
_diffrn_reflns_Laue_measured_fraction_full 0.999
_diffrn_reflns_Laue_measured_fraction_max 0.999
_diffrn_reflns_limit_h_max 16
_diffrn_reflns_limit_h_min -16
_diffrn_reflns_limit_k_max 15
_diffrn_reflns_limit_k_min -15
_diffrn_reflns_limit_l_max 25
_diffrn_reflns_limit_l_min -25
_diffrn_reflns_number 54736
_diffrn_reflns_point_group_measured_fraction_full 0.999
_diffrn_reflns_point_group_measured_fraction_max 0.999
_diffrn_reflns_reduction_process
;
        Scaled and merged with Sortav
        R.H. Blessing, (1987) Cryst. Rev. 1, 3-58
        R.H. Blessing, (1989) J. Appl. Cryst. 22, 396-397
;
_diffrn_reflns_theta_full 62.49
_diffrn_reflns_theta_max 62.49
_diffrn_reflns_theta_min 3.925
_diffrn_source_type 'INCOATEC I\mS DIAMONDII'
_diffrn_standards_number 0
_exptl_absorpt_coefficient_mu 11.122
_exptl_absorpt_correction_T_max 0.753
_exptl_absorpt_correction_T_min 0.449
_exptl_absorpt_correction_type multi-scan
_exptl_absorpt_process_details
;
        SADABS-2016/2 - Bruker AXS area detector scaling and absorption correcti
;
_exptl_crystal_colour yellow
_exptl_crystal_density_diffrn 1.699
_exptl_crystal_density_method 'not measured'
_exptl_crystal_description plate
_exptl_crystal_F_000 2272
_exptl_crystal_size_max 0.25
_exptl_crystal_size_mid 0.1
_exptl_crystal_size_min 0.02
_refine_diff_density_max 1.979
_refine_diff_density_min -0.785
_refine_diff_density_rms 0.165
_refine_ls_extinction_method none
_refine_ls_goodness_of_fit_ref 1.057
_refine_ls_hydrogen_treatment constr
_refine_ls_matrix_type full
_refine_ls_number_constraints 0
_refine_ls_number_parameters 233
_refine_ls_number_reflns 3528
_refine_ls_number_restraints 75
_refine_ls_restrained_S_all 1.088
_refine_ls_R_factor_all 0.0536
_refine_ls_R_factor_gt 0.0474
_refine_ls_shift/su_max 0.001
_refine_ls_shift/su_mean 0
_refine_ls_structure_factor_coef Fsqd
_refine_ls_weighting_details 'w=1/[\s^2^(Fo^2^)+(0.0769P)^2^+19.0657P] where P=(Fo^2^+2Fc^2^)/3'
_refine_ls_weighting_scheme calc
_refine_ls_wR_factor_gt 0.1317
_refine_ls_wR_factor_ref 0.1382
_reflns_Friedel_coverage 0
_reflns_number_gt 3012
_reflns_number_total 3528
_reflns_threshold_expression 'I > 2\s(I)'
_cod_data_source_file d4sc06697a2.cif
_cod_data_source_block cu_2424SCR_103V2
_cod_depositor_comments 'Adding full bibliography for 1573039--1573040.cif.'
_cod_original_cell_volume 4431.0(14)
_cod_database_code 1573040
_shelx_estimated_absorpt_t_min 0.167
_shelx_estimated_absorpt_t_max 0.808
_shelx_shelxl_version_number 2018/1

loop_
_symmetry_equiv_pos_as_xyz
'x, y, z'
'-x+1/2, -y, z+1/2'
'-x, y+1/2, -z+1/2'
'x+1/2, -y+1/2, -z'
'-x, -y, -z'
'x-1/2, y, -z-1/2'
'x, -y-1/2, z-1/2'
'-x-1/2, y-1/2, z'

loop_
_atom_site_label
_atom_site_type_symbol
_atom_site_fract_x
_atom_site_fract_y
_atom_site_fract_z
_atom_site_U_iso_or_equiv
_atom_site_adp_type
_atom_site_occupancy
_atom_site_site_symmetry_order
_atom_site_calc_flag
_atom_site_refinement_flags_posn
_atom_site_refinement_flags_adp
_atom_site_refinement_flags_occupancy
_atom_site_disorder_assembly
_atom_site_disorder_group
C1A C 0.7434(8) 0.2768(9) 0.5828(5) 0.109(4) Uiso 0.640(11) 1 d D . P A 1
C2A C 0.8263(9) 0.3337(10) 0.6015(6) 0.098(5) Uiso 0.640(11) 1 d D . P A 1
H2A H 0.860359 0.285933 0.626976 0.118 Uiso 0.640(11) 1 calc R U P A 1
C3A C 0.9035(11) 0.3766(13) 0.5678(7) 0.094(5) Uiso 0.640(11) 1 d D . P A 1
H3A1 H 0.959226 0.356887 0.591153 0.113 Uiso 0.640(11) 1 calc R U P A 1
H3A2 H 0.895879 0.446531 0.575991 0.113 Uiso 0.640(11) 1 calc R U P A 1
C4A C 0.9397(19) 0.3764(19) 0.5068(8) 0.175(12) Uiso 0.640(11) 1 d D . P A 1
H4A1 H 1.008622 0.373698 0.512497 0.21 Uiso 0.640(11) 1 calc R U P A 1
H4A2 H 0.926668 0.443 0.492943 0.21 Uiso 0.640(11) 1 calc R U P A 1
C5A C 0.9248(16) 0.317(2) 0.4532(10) 0.189(10) Uiso 0.640(11) 1 d D . P A 1
H5A1 H 0.965113 0.259534 0.458116 0.226 Uiso 0.640(11) 1 calc R U P A 1
H5A2 H 0.952318 0.35494 0.420056 0.226 Uiso 0.640(11) 1 calc R U P A 1
C6A C 0.8319(15) 0.2800(16) 0.4304(11) 0.180(12) Uiso 0.640(11) 1 d D . P A 1
H6A H 0.843629 0.285769 0.386777 0.216 Uiso 0.640(11) 1 calc R U P A 1
C7A C 0.816(2) 0.1720(17) 0.4342(15) 0.23(3) Uiso 0.640(11) 1 d D . P A 1
H7A1 H 0.747775 0.161943 0.441624 0.275 Uiso 0.640(11) 1 calc R U P A 1
H7A2 H 0.829254 0.144514 0.394506 0.275 Uiso 0.640(11) 1 calc R U P A 1
C8A C 0.869(3) 0.112(2) 0.4792(12) 0.31(3) Uiso 0.640(11) 1 d D . P A 1
H8A1 H 0.936598 0.120242 0.471048 0.37 Uiso 0.640(11) 1 calc R U P A 1
H8A2 H 0.853069 0.043548 0.47226 0.37 Uiso 0.640(11) 1 calc R U P A 1
C9A C 0.8526(18) 0.134(2) 0.5443(13) 0.220(17) Uiso 0.640(11) 1 d D . P A 1
H9A1 H 0.863477 0.073363 0.566856 0.264 Uiso 0.640(11) 1 calc R U P A 1
H9A2 H 0.900783 0.180993 0.557244 0.264 Uiso 0.640(11) 1 calc R U P A 1
C10A C 0.7579(13) 0.1729(10) 0.5620(8) 0.127(7) Uiso 0.640(11) 1 d D . P A 1
H10A H 0.734183 0.130456 0.594041 0.152 Uiso 0.640(11) 1 calc R U P A 1
H10B H 0.715868 0.163195 0.527485 0.152 Uiso 0.640(11) 1 calc R U P A 1
C11A C 0.7473(19) 0.346(2) 0.4356(10) 0.226(17) Uiso 0.640(11) 1 d D . P A 1
H11A H 0.771451 0.412187 0.443289 0.271 Uiso 0.640(11) 1 calc R U P A 1
H11B H 0.716837 0.34785 0.396074 0.271 Uiso 0.640(11) 1 calc R U P A 1
C12A C 0.6715(16) 0.327(2) 0.4804(8) 0.208(15) Uiso 0.640(11) 1 d D . P A 1
H12A H 0.654238 0.257913 0.477097 0.249 Uiso 0.640(11) 1 calc R U P A 1
H12B H 0.615691 0.364953 0.468141 0.249 Uiso 0.640(11) 1 calc R U P A 1
C13A C 0.6882(17) 0.3479(14) 0.5453(7) 0.151(10) Uiso 0.640(11) 1 d D . P A 1
H13A H 0.625934 0.356144 0.564231 0.181 Uiso 0.640(11) 1 calc R U P A 1
H13B H 0.720553 0.411208 0.54784 0.181 Uiso 0.640(11) 1 calc R U P A 1
C1B C 0.7573(9) 0.2648(10) 0.5882(6) 0.109(4) Uiso 0.360(11) 1 d D . P A 2
C2B C 0.7893(14) 0.3687(11) 0.5861(5) 0.078(7) Uiso 0.360(11) 1 d D . P A 2
H2B H 0.733091 0.403228 0.569962 0.093 Uiso 0.360(11) 1 calc R U P A 2
C3B C 0.8680(17) 0.4090(18) 0.5501(9) 0.085(8) Uiso 0.360(11) 1 d D . P A 2
H3B1 H 0.921382 0.363607 0.554316 0.103 Uiso 0.360(11) 1 calc R U P A 2
H3B2 H 0.887305 0.470201 0.569478 0.103 Uiso 0.360(11) 1 calc R U P A 2
C4B C 0.858(3) 0.430(3) 0.4849(11) 0.23(3) Uiso 0.360(11) 1 d D . P A 2
H4B1 H 0.790416 0.432481 0.475914 0.273 Uiso 0.360(11) 1 calc R U P A 2
H4B2 H 0.883091 0.496526 0.478356 0.273 Uiso 0.360(11) 1 calc R U P A 2
C5B C 0.903(4) 0.366(3) 0.4395(11) 0.26(5) Uiso 0.360(11) 1 d D . P A 2
H5B1 H 0.946959 0.40638 0.415958 0.317 Uiso 0.360(11) 1 calc R U P A 2
H5B2 H 0.853262 0.344139 0.412144 0.317 Uiso 0.360(11) 1 calc R U P A 2
C6B C 0.957(3) 0.277(3) 0.458(2) 0.189(10) Uiso 0.360(11) 1 d D . P A 2
H6B1 H 0.987618 0.291861 0.496572 0.226 Uiso 0.360(11) 1 calc R U P A 2
H6B2 H 1.007894 0.267018 0.428807 0.226 Uiso 0.360(11) 1 calc R U P A 2
C7B C 0.906(2) 0.181(3) 0.4653(12) 0.21(3) Uiso 0.360(11) 1 d D . P A 2
H7B H 0.937257 0.141285 0.433856 0.247 Uiso 0.360(11) 1 calc R U P A 2
C8B C 0.8038(19) 0.176(3) 0.4459(11) 0.127(19) Uiso 0.360(11) 1 d D . P A 2
H8B1 H 0.787383 0.238894 0.427335 0.152 Uiso 0.360(11) 1 calc R U P A 2
H8B2 H 0.798573 0.125987 0.414652 0.152 Uiso 0.360(11) 1 calc R U P A 2
C9B C 0.731(2) 0.154(2) 0.4930(14) 0.20(2) Uiso 0.360(11) 1 d D . P A 2
H9B1 H 0.675129 0.12866 0.472421 0.234 Uiso 0.360(11) 1 calc R U P A 2
H9B2 H 0.756465 0.101262 0.517755 0.234 Uiso 0.360(11) 1 calc R U P A 2
C10B C 0.6980(15) 0.2323(18) 0.5345(8) 0.116(12) Uiso 0.360(11) 1 d D . P A 2
H10C H 0.636385 0.211256 0.550181 0.139 Uiso 0.360(11) 1 calc R U P A 2
H10D H 0.686313 0.290672 0.510114 0.139 Uiso 0.360(11) 1 calc R U P A 2
C11B C 0.930(3) 0.123(2) 0.5208(11) 0.21(3) Uiso 0.360(11) 1 d D . P A 2
H11C H 0.891794 0.063583 0.519894 0.249 Uiso 0.360(11) 1 calc R U P A 2
H11D H 0.996575 0.103197 0.517397 0.249 Uiso 0.360(11) 1 calc R U P A 2
C12B C 0.9179(14) 0.168(2) 0.5810(11) 0.115(11) Uiso 0.360(11) 1 d D . P A 2
H12C H 0.951864 0.124582 0.608796 0.138 Uiso 0.360(11) 1 calc R U P A 2
H12D H 0.953784 0.229047 0.579997 0.138 Uiso 0.360(11) 1 calc R U P A 2
C13B C 0.8279(13) 0.1912(17) 0.6107(10) 0.104(10) Uiso 0.360(11) 1 d D . P A 2
H13C H 0.844268 0.211256 0.651577 0.125 Uiso 0.360(11) 1 calc R U P A 2
H13D H 0.793422 0.129253 0.614326 0.125 Uiso 0.360(11) 1 calc R U P A 2
C1 C 0.4822(6) 0.2978(8) 0.7069(6) 0.101(4) Uani 1 1 d . . . . .
H1A H 0.469611 0.353448 0.681095 0.152 Uiso 1 1 calc R U . . .
H1B H 0.496602 0.241023 0.682388 0.152 Uiso 1 1 calc R U . . .
H1C H 0.426677 0.284354 0.731252 0.152 Uiso 1 1 calc R U . . .
C2 C 0.5808(8) 0.2346(6) 0.7844(5) 0.088(3) Uani 1 1 d . . . . .
H2D H 0.597357 0.178918 0.759559 0.132 Uiso 1 1 calc R U . . .
H2E H 0.632545 0.248537 0.811811 0.132 Uiso 1 1 calc R U . . .
H2F H 0.523907 0.219921 0.807093 0.132 Uiso 1 1 calc R U . . .
C3 C 0.5383(7) 0.4079(7) 0.7810(5) 0.093(3) Uani 1 1 d . . . . .
H3A H 0.509389 0.456491 0.754359 0.112 Uiso 1 1 calc R U . . .
H3B H 0.491903 0.390692 0.811985 0.112 Uiso 1 1 calc R U . . .
C4 C 0.6233(8) 0.4489(8) 0.8089(4) 0.085(3) Uani 1 1 d . . . . .
H4A H 0.605384 0.504843 0.833994 0.103 Uiso 1 1 calc R U . . .
H4B H 0.65251 0.399579 0.834905 0.103 Uiso 1 1 calc R U . . .
C5 C 0.6679(7) 0.5777(6) 0.7413(5) 0.085(3) Uani 1 1 d . . . . .
H5A H 0.714267 0.597459 0.711435 0.127 Uiso 1 1 calc R U . . .
H5B H 0.605382 0.576094 0.723145 0.127 Uiso 1 1 calc R U . . .
H5C H 0.668211 0.624174 0.774145 0.127 Uiso 1 1 calc R U . . .
C6 C 0.7877(8) 0.4878(8) 0.7923(4) 0.084(3) Uani 1 1 d . . . . .
H6D H 0.833687 0.508792 0.762586 0.127 Uiso 1 1 calc R U . . .
H6E H 0.785656 0.534934 0.824792 0.127 Uiso 1 1 calc R U . . .
H6F H 0.805997 0.42436 0.807974 0.127 Uiso 1 1 calc R U . . .
N1 N 0.5639(4) 0.3198(5) 0.7463(3) 0.0693(19) Uani 1 1 d . . . . .
N2 N 0.6920(4) 0.4806(5) 0.7639(3) 0.0637(18) Uani 1 1 d . . . . .
O1 O 0.7526(4) 0.3011(4) 0.7469(2) 0.0660(13) Uani 1 1 d . . . . .
O2 O 0.6079(4) 0.4406(4) 0.6609(3) 0.0793(16) Uani 1 1 d . . . . .
O3 O 0.6845(4) 0.2613(4) 0.6351(3) 0.0732(16) Uani 1 1 d D . . . .
O4 O 0.7967(4) 0.4063(4) 0.6459(2) 0.0644(14) Uani 1 1 d D . . . .
Os1 Os 0.68933(2) 0.36463(2) 0.69405(2) 0.05175(19) Uani 1 1 d . . . . .
O5 O 0.9017(4) 0.5785(4) 0.6633(3) 0.0807(16) Uani 1 1 d . . . . .
H51 H 0.905497 0.617475 0.631482 0.121 Uiso 1 1 d R U . . .
H52 H 0.8607 0.605104 0.689399 0.121 Uiso 1 1 d R U . . .

loop_
_atom_site_aniso_label
_atom_site_aniso_U_11
_atom_site_aniso_U_22
_atom_site_aniso_U_33
_atom_site_aniso_U_23
_atom_site_aniso_U_13
_atom_site_aniso_U_12
C1 0.046(5) 0.081(7) 0.177(11) -0.032(7) 0.011(6) -0.007(5)
C2 0.103(7) 0.055(5) 0.105(7) 0.006(5) 0.042(6) -0.015(5)
C3 0.082(7) 0.065(6) 0.133(8) -0.023(6) 0.056(6) -0.002(5)
C4 0.094(7) 0.065(6) 0.097(7) -0.024(5) 0.034(5) 0.000(5)
C5 0.096(7) 0.033(4) 0.125(8) -0.009(4) 0.010(6) 0.010(4)
C6 0.099(7) 0.071(6) 0.084(6) -0.021(5) -0.004(5) -0.010(5)
N1 0.060(4) 0.047(4) 0.101(5) -0.009(3) 0.028(4) 0.001(3)
N2 0.064(4) 0.044(4) 0.082(5) -0.014(3) 0.010(3) 0.001(3)
O1 0.064(3) 0.052(3) 0.082(3) 0.002(3) 0.010(3) 0.008(3)
O2 0.077(4) 0.075(4) 0.086(4) 0.001(3) -0.003(3) 0.011(3)
O3 0.080(4) 0.056(3) 0.084(4) -0.025(3) 0.018(3) -0.018(3)
O4 0.069(3) 0.050(3) 0.074(3) -0.009(3) 0.021(3) -0.011(2)
Os1 0.0485(3) 0.0390(3) 0.0677(3) -0.00403(12) 0.00592(13) 0.00116(12)
O5 0.074(4) 0.061(4) 0.106(4) -0.002(3) 0.001(3) 0.002(3)

loop_
_atom_type_symbol
_atom_type_description
_atom_type_scat_dispersion_real
_atom_type_scat_dispersion_imag
_atom_type_scat_source
C C 0.0181 0.0091 'International Tables Vol C Tables 4.2.6.8 and 6.1.1.4'
H H 0 0 'International Tables Vol C Tables 4.2.6.8 and 6.1.1.4'
N N 0.0311 0.018 'International Tables Vol C Tables 4.2.6.8 and 6.1.1.4'
O O 0.0492 0.0322 'International Tables Vol C Tables 4.2.6.8 and 6.1.1.4'
Os Os -4.9801 6.2216 'International Tables Vol C Tables 4.2.6.8 and 6.1.1.4'

loop_
_geom_angle_atom_site_label_1
_geom_angle_atom_site_label_2
_geom_angle_atom_site_label_3
_geom_angle
_geom_angle_site_symmetry_1
_geom_angle_site_symmetry_3
_geom_angle_publ_flag
O3 C1A C2A 107.8(8) . . ?
O3 C1A C13A 104.2(10) . . ?
C2A C1A C13A 103.2(15) . . ?
O3 C1A C10A 100.9(9) . . ?
C2A C1A C10A 118.7(10) . . ?
C13A C1A C10A 120.6(11) . . ?
C3A C2A O4 106.9(9) . . ?
C3A C2A C1A 131.8(11) . . ?
O4 C2A C1A 109.1(8) . . ?
C2A C3A C4A 138.6(13) . . ?
C3A C4A C5A 135.9(16) . . ?
C4A C5A C6A 126.5(15) . . ?
C5A C6A C7A 116.9(13) . . ?
C5A C6A C11A 117.6(13) . . ?
C7A C6A C11A 118.0(13) . . ?
C8A C7A C6A 119.9(15) . . ?
C7A C8A C9A 117.9(14) . . ?
C10A C9A C8A 117.5(15) . . ?
C9A C10A C1A 122.7(14) . . ?
C12A C11A C6A 121.1(15) . . ?
C11A C12A C13A 120.3(16) . . ?
C12A C13A C1A 119.9(14) . . ?
O3 C1B C2B 105.4(8) . . ?
O3 C1B C13B 101.9(10) . . ?
C2B C1B C13B 116.7(12) . . ?
O3 C1B C10B 99.6(10) . . ?
C2B C1B C10B 114.7(12) . . ?
C13B C1B C10B 115.4(11) . . ?
O4 C2B C3B 108.4(11) . . ?
O4 C2B C1B 109.6(9) . . ?
C3B C2B C1B 126.9(13) . . ?
C2B C3B C4B 122.4(18) . . ?
C5B C4B C3B 120.6(16) . . ?
C4B C5B C6B 120.7(17) . . ?
C5B C6B C7B 119.9(17) . . ?
C6B C7B C11B 116.0(14) . . ?
C6B C7B C8B 117.7(15) . . ?
C11B C7B C8B 115.2(14) . . ?
C9B C8B C7B 117.5(15) . . ?
C10B C9B C8B 120.7(18) . . ?
C9B C10B C1B 121.6(16) . . ?
C12B C11B C7B 120.2(15) . . ?
C13B C12B C11B 126.7(18) . . ?
C12B C13B C1B 124.8(15) . . ?
C4 C3 N1 109.7(8) . . ?
N2 C4 C3 111.3(8) . . ?
C2 N1 C3 112.6(8) . . ?
C2 N1 C1 108.1(8) . . ?
C3 N1 C1 106.7(7) . . ?
C2 N1 Os1 113.4(5) . . ?
C3 N1 Os1 104.3(5) . . ?
C1 N1 Os1 111.6(6) . . ?
C4 N2 C5 110.7(7) . . ?
C4 N2 C6 109.1(7) . . ?
C5 N2 C6 107.2(7) . . ?
C4 N2 Os1 105.0(5) . . ?
C5 N2 Os1 113.8(6) . . ?
C6 N2 Os1 111.1(5) . . ?
C1A O3 Os1 114.9(5) . . ?
C1B O3 Os1 115.9(5) . . ?
C2B O4 Os1 110.6(6) . . ?
C2A O4 Os1 113.4(5) . . ?
O1 Os1 O2 162.1(3) . . ?
O1 Os1 O3 96.6(3) . . ?
O2 Os1 O3 97.2(3) . . ?
O1 Os1 O4 97.1(3) . . ?
O2 Os1 O4 96.0(3) . . ?
O3 Os1 O4 82.3(2) . . ?
O1 Os1 N1 85.1(3) . . ?
O2 Os1 N1 81.9(3) . . ?
O3 Os1 N1 97.3(2) . . ?
O4 Os1 N1 177.9(3) . . ?
O1 Os1 N2 82.6(3) . . ?
O2 Os1 N2 83.2(3) . . ?
O3 Os1 N2 178.1(2) . . ?
O4 Os1 N2 99.5(2) . . ?
N1 Os1 N2 80.9(2) . . ?

loop_
_geom_bond_atom_site_label_1
_geom_bond_atom_site_label_2
_geom_bond_distance
_geom_bond_site_symmetry_2
_geom_bond_publ_flag
C1A O3 1.461(9) . ?
C1A C2A 1.480(10) . ?
C1A C13A 1.516(10) . ?
C1A C10A 1.524(10) . ?
C2A C3A 1.463(9) . ?
C2A O4 1.477(9) . ?
C3A C4A 1.466(10) . ?
C4A C5A 1.473(10) . ?
C5A C6A 1.510(10) . ?
C6A C7A 1.512(11) . ?
C6A C11A 1.517(10) . ?
C7A C8A 1.509(11) . ?
C8A C9A 1.514(11) . ?
C9A C10A 1.505(11) . ?
C11A C12A 1.502(11) . ?
C12A C13A 1.508(11) . ?
C1B O3 1.480(9) . ?
C1B C2B 1.507(10) . ?
C1B C13B 1.517(10) . ?
C1B C10B 1.542(10) . ?
C2B O4 1.447(9) . ?
C2B C3B 1.492(10) . ?
C3B C4B 1.503(11) . ?
C4B C5B 1.502(11) . ?
C5B C6B 1.504(11) . ?
C6B C7B 1.518(11) . ?
C7B C11B 1.522(11) . ?
C7B C8B 1.524(11) . ?
C8B C9B 1.512(11) . ?
C9B C10B 1.502(11) . ?
C11B C12B 1.497(11) . ?
C12B C13B 1.481(11) . ?
C1 N1 1.495(12) . ?
C2 N1 1.477(12) . ?
C3 C4 1.478(15) . ?
C3 N1 1.491(11) . ?
C4 N2 1.476(11) . ?
C5 N2 1.476(11) . ?
C6 N2 1.510(12) . ?
N1 Os1 2.227(6) . ?
N2 Os1 2.245(6) . ?
O1 Os1 1.731(5) . ?
O2 Os1 1.733(6) . ?
O3 Os1 1.951(5) . ?
O4 Os1 1.961(5) . ?
